data_1567387
loop_
_publ_author_name
'Feng, Chi'
'Seki, Tomohiro'
'Sakamoto, Shunichi'
'Sasaki, Toshiyuki'
'Takamizawa, Satoshi'
'Ito, Hajime'

_publ_section_title
;
 Mechanical deformation and multiple thermal restoration of organic
 crystals: reversible multi-stage shape-changing effect with
 luminescence-color changes
;
_journal_issue 33
_journal_name_full 'Chemical Science'
_journal_page_first 9544
_journal_page_last 9551
_journal_paper_doi 10.1039/D2SC03414J
_journal_volume 13
_journal_year 2022
_chemical_formula_moiety 'C11 H8 Au Br F4 N2'
_chemical_formula_sum 'C11 H8 Au Br F4 N2'
_chemical_formula_weight 521.07
_space_group_crystal_system monoclinic
_space_group_IT_number 14
_space_group_name_Hall '-P 2ybc'
_space_group_name_H-M_alt 'P 1 21/c 1'
_atom_sites_solution_hydrogens geom
_atom_sites_solution_primary dual
_audit_creation_date 2022-02-08
_audit_creation_method
;
Olex2 1.2
(compiled 2018.05.29 svn.r3508 for OlexSys, GUI svn.r5506)
;
_audit_update_record
;
2022-03-24 deposited with the CCDC.	2022-07-22 downloaded from the CCDC.
;
_cell_angle_alpha 90
_cell_angle_beta 120.533(9)
_cell_angle_gamma 90
_cell_formula_units_Z 4
_cell_length_a 7.6985(5)
_cell_length_b 15.3528(8)
_cell_length_c 12.9738(8)
_cell_measurement_reflns_used 4081
_cell_measurement_temperature 123
_cell_measurement_theta_max 28.0520
_cell_measurement_theta_min 2.2470
_cell_volume 1320.79(18)
_computing_molecular_graphics 'Olex2 (Dolomanov et al., 2009)'
_computing_publication_material 'Olex2 (Dolomanov et al., 2009)'
_computing_structure_refinement 'ShelXL (Sheldrick, 2015)'
_computing_structure_solution 'ShelXT (Sheldrick, 2015)'
_diffrn_ambient_temperature 123
_diffrn_measured_fraction_theta_full 1.000
_diffrn_measured_fraction_theta_max 0.933
_diffrn_measurement_device_type 'XtaLAB AFC11 (RCD3): quarter-chi single'
_diffrn_measurement_method '\w scans'
_diffrn_radiation_type MoK\a
_diffrn_radiation_wavelength 0.71073
_diffrn_reflns_av_unetI/netI 0.0511
_diffrn_reflns_Laue_measured_fraction_full 1.000
_diffrn_reflns_Laue_measured_fraction_max 0.933
_diffrn_reflns_limit_h_max 10
_diffrn_reflns_limit_h_min -9
_diffrn_reflns_limit_k_max 19
_diffrn_reflns_limit_k_min -19
_diffrn_reflns_limit_l_max 13
_diffrn_reflns_limit_l_min -17
_diffrn_reflns_number 5301
_diffrn_reflns_point_group_measured_fraction_full 1.000
_diffrn_reflns_point_group_measured_fraction_max 0.933
_diffrn_reflns_theta_full 25.242
_diffrn_reflns_theta_max 28.376
_diffrn_reflns_theta_min 2.254
_exptl_absorpt_coefficient_mu 14.178
_exptl_absorpt_correction_T_max 1.00000
_exptl_absorpt_correction_T_min 0.35637
_exptl_absorpt_correction_type multi-scan
_exptl_crystal_colour 'clear light colourless'
_exptl_crystal_colour_lustre clear
_exptl_crystal_colour_modifier light
_exptl_crystal_colour_primary colourless
_exptl_crystal_density_diffrn 2.620
_exptl_crystal_description plate
_exptl_crystal_F_000 952
_exptl_crystal_size_max 0.37
_exptl_crystal_size_mid 0.27
_exptl_crystal_size_min 0.07
_refine_diff_density_max 4.546
_refine_diff_density_min -3.378
_refine_diff_density_rms 0.549
_refine_ls_extinction_method none
_refine_ls_goodness_of_fit_ref 1.050
_refine_ls_hydrogen_treatment constr
_refine_ls_matrix_type full
_refine_ls_number_parameters 175
_refine_ls_number_reflns 5301
_refine_ls_number_restraints 78
_refine_ls_restrained_S_all 1.043
_refine_ls_R_factor_all 0.0956
_refine_ls_R_factor_gt 0.0714
_refine_ls_shift/su_max 0.001
_refine_ls_shift/su_mean 0.000
_refine_ls_structure_factor_coef Fsqd
_refine_ls_weighting_details 'w=1/[\s^2^(Fo^2^)+(0.1599P)^2^] where P=(Fo^2^+2Fc^2^)/3'
_refine_ls_weighting_scheme calc
_refine_ls_wR_factor_gt 0.2079
_refine_ls_wR_factor_ref 0.2239
_reflns_Friedel_coverage 0.000
_reflns_number_gt 3954
_reflns_number_total 5301
_reflns_threshold_expression 'I > 2\s(I)'
_cod_data_source_file d2sc03414j6.cif
_cod_data_source_block hyo-197-4-twin_twin1_hklf4
_cod_depositor_comments 'Adding full bibliography for 1567382--1567387.cif.'
_cod_original_cell_volume 1320.79(17)
_cod_database_code 1567387
_shelx_shelxl_version_number 2016/6
_shelx_space_group_comment
;
The symmetry employed for this shelxl refinement is uniquely defined
by the following loop, which should always be used as a source of
symmetry information in preference to the above space-group names.
They are only intended as comments.
;
_shelx_estimated_absorpt_t_max 0.437
_shelx_estimated_absorpt_t_min 0.077
_olex2_refinement_description
;
1. Twinned data refinement
 Scales: 0.7818(17)
 0.2182(17)
2. Fixed Uiso
 At 1.2 times of:
  All C(H) groups
 At 1.5 times of:
  All C(H,H,H) groups
3. Uiso/Uaniso restraints and constraints
C00D \\sim C00H \\sim C3 \\sim N10 \\sim N005: within 1.7A with sigma of 0.01
and sigma for terminal atoms of 0.08
C4 \\sim C2 \\sim F003 \\sim C00I: within 1.7A with sigma of 0.01 and sigma for
terminal atoms of 0.08
4. Rigid body (RIGU) restrains
 F003, C4, C00I, C2
 with sigma for 1-2 distances of 0.001 and sigma for 1-3 distances of 0.004
 C3, N10, N005
 with sigma for 1-2 distances of 0.001 and sigma for 1-3 distances of 0.004
 C00H, C00D
 with sigma for 1-2 distances of 0.001 and sigma for 1-3 distances of 0.004
5.a Aromatic/amide H refined with riding coordinates:
 C00D(H00D), C00H(H00H)
5.b Idealised Me refined as rotating group:
 C00G(H00A,H00B,H00C), C5(H5A,H5B,H5C)
;
_olex2_submission_special_instructions 'No special instructions were received'

loop_
_space_group_symop_operation_xyz
'x, y, z'
'-x, y+1/2, -z+1/2'
'-x, -y, -z'
'x, -y-1/2, z-1/2'

loop_
_atom_site_label
_atom_site_type_symbol
_atom_site_fract_x
_atom_site_fract_y
_atom_site_fract_z
_atom_site_U_iso_or_equiv
_atom_site_adp_type
_atom_site_occupancy
_atom_site_site_symmetry_order
_atom_site_calc_flag
_atom_site_refinement_flags_posn
_atom_site_refinement_flags_adp
_atom_site_refinement_flags_occupancy
_atom_site_disorder_assembly
_atom_site_disorder_group
Au01 Au 0.75968(8) 0.52192(4) 0.36777(5) 0.0193(3) Uani 1 1 d . . . . .
Br02 Br 0.7245(3) 0.36093(13) -0.12897(14) 0.0372(5) Uani 1 1 d . . . . .
F003 F 0.7741(14) 0.5505(6) -0.0438(7) 0.031(2) Uani 1 1 d . U . . .
C2 C 0.767(3) 0.5258(10) 0.1350(13) 0.023(3) Uani 1 1 d . U . . .
N005 N 0.741(2) 0.5232(9) 0.5995(13) 0.024(3) Uani 1 1 d . U . . .
C1 C 0.751(2) 0.4762(9) 0.2184(14) 0.021(3) Uani 1 1 d . . . . .
C3 C 0.759(2) 0.5693(11) 0.5125(12) 0.021(2) Uani 1 1 d . U . . .
F7 F 0.7814(14) 0.6156(6) 0.1501(8) 0.029(2) Uani 1 1 d . . . . .
F9 F 0.7149(17) 0.3284(6) 0.2639(9) 0.041(3) Uani 1 1 d . . . . .
F8 F 0.7054(16) 0.2655(6) 0.0698(9) 0.044(3) Uani 1 1 d . . . . .
N10 N 0.7631(19) 0.6531(9) 0.5429(12) 0.026(3) Uani 1 1 d . U . . .
C00D C 0.739(2) 0.5790(12) 0.6810(14) 0.030(3) Uani 1 1 d . U . . .
H00D H 0.731613 0.563547 0.749556 0.036 Uiso 1 1 calc R . . . .
C00E C 0.721(3) 0.3519(11) 0.0905(15) 0.029(4) Uani 1 1 d . . . . .
C00F C 0.729(2) 0.3843(10) 0.1907(13) 0.022(3) Uani 1 1 d . . . . .
C00G C 0.747(2) 0.4278(11) 0.6028(14) 0.027(3) Uani 1 1 d . . . . .
H00A H 0.711701 0.405290 0.523836 0.040 Uiso 1 1 calc GR . . . .
H00B H 0.649715 0.406006 0.624359 0.040 Uiso 1 1 calc GR . . . .
H00C H 0.882634 0.408184 0.662378 0.040 Uiso 1 1 calc GR . . . .
C00H C 0.750(2) 0.6607(13) 0.6450(13) 0.031(3) Uani 1 1 d . U . . .
H00H H 0.749450 0.713505 0.683013 0.037 Uiso 1 1 calc R . . . .
C00I C 0.736(2) 0.4074(10) 0.0076(12) 0.021(3) Uani 1 1 d . U . . .
C4 C 0.755(2) 0.4942(10) 0.0313(13) 0.019(2) Uani 1 1 d . U . . .
C5 C 0.775(3) 0.7256(10) 0.4768(14) 0.033(4) Uani 1 1 d . . . . .
H5A H 0.893976 0.719413 0.468872 0.050 Uiso 1 1 calc GR . . . .
H5B H 0.784494 0.779872 0.519327 0.050 Uiso 1 1 calc GR . . . .
H5C H 0.653303 0.727134 0.397166 0.050 Uiso 1 1 calc GR . . . .

loop_
_atom_site_aniso_label
_atom_site_aniso_U_11
_atom_site_aniso_U_22
_atom_site_aniso_U_33
_atom_site_aniso_U_23
_atom_site_aniso_U_13
_atom_site_aniso_U_12
Au01 0.0223(4) 0.0210(4) 0.0192(4) -0.0008(2) 0.0140(3) -0.0008(2)
Br02 0.0413(10) 0.0472(11) 0.0237(8) -0.0100(7) 0.0169(7) 0.0094(8)
F003 0.043(5) 0.036(5) 0.018(4) 0.010(4) 0.019(4) -0.009(5)
C2 0.032(7) 0.025(7) 0.017(5) 0.001(4) 0.017(5) -0.001(6)
N005 0.020(6) 0.034(6) 0.020(5) -0.004(4) 0.012(4) -0.001(5)
C1 0.016(7) 0.025(9) 0.022(8) 0.003(6) 0.011(6) 0.002(6)
C3 0.013(5) 0.031(5) 0.020(5) -0.005(4) 0.009(4) -0.004(4)
F7 0.043(6) 0.016(5) 0.029(5) 0.000(4) 0.020(4) 0.001(4)
F9 0.072(8) 0.018(5) 0.038(6) 0.004(4) 0.031(6) -0.008(5)
F8 0.068(7) 0.021(5) 0.042(6) -0.007(5) 0.026(5) -0.003(5)
N10 0.023(5) 0.031(5) 0.025(6) -0.006(4) 0.013(5) -0.005(4)
C00D 0.026(6) 0.041(6) 0.024(6) -0.009(5) 0.013(5) -0.002(5)
C00E 0.035(9) 0.031(9) 0.021(8) -0.001(7) 0.014(7) -0.005(7)
C00F 0.026(8) 0.026(8) 0.021(7) 0.003(6) 0.016(6) 0.000(6)
C00G 0.024(8) 0.026(9) 0.024(8) -0.001(7) 0.008(7) -0.001(7)
C00H 0.035(7) 0.039(6) 0.020(6) -0.011(5) 0.016(5) -0.003(5)
C00I 0.023(7) 0.022(5) 0.018(6) 0.002(4) 0.010(5) -0.001(5)
C4 0.027(6) 0.022(5) 0.016(5) 0.003(3) 0.017(4) -0.004(4)
C5 0.048(10) 0.025(8) 0.037(9) -0.012(7) 0.028(8) -0.006(8)

loop_
_atom_type_symbol
_atom_type_description
_atom_type_scat_dispersion_real
_atom_type_scat_dispersion_imag
_atom_type_scat_source
C C 0.0033 0.0016 'International Tables Vol C Tables 4.2.6.8 and 6.1.1.4'
H H 0.0000 0.0000 'International Tables Vol C Tables 4.2.6.8 and 6.1.1.4'
Au Au -2.0133 8.8022 'International Tables Vol C Tables 4.2.6.8 and 6.1.1.4'
Br Br -0.2901 2.4595 'International Tables Vol C Tables 4.2.6.8 and 6.1.1.4'
F F 0.0171 0.0103 'International Tables Vol C Tables 4.2.6.8 and 6.1.1.4'
N N 0.0061 0.0033 'International Tables Vol C Tables 4.2.6.8 and 6.1.1.4'

loop_
_geom_angle_atom_site_label_1
_geom_angle_atom_site_label_2
_geom_angle_atom_site_label_3
_geom_angle
_geom_angle_site_symmetry_1
_geom_angle_site_symmetry_3
_geom_angle_publ_flag
C3 Au01 C1 178.1(6) . . ?
C1 C2 F7 118.1(13) . . ?
C1 C2 C4 125.4(15) . . ?
F7 C2 C4 116.4(13) . . ?
C3 N005 C00G 121.0(13) . . ?
C00D N005 C3 110.6(14) . . ?
C00D N005 C00G 128.0(14) . . ?
C2 C1 Au01 125.8(11) . . ?
C2 C1 C00F 112.9(14) . . ?
C00F C1 Au01 121.2(11) . . ?
N005 C3 Au01 128.2(12) . . ?
N10 C3 Au01 127.6(11) . . ?
N10 C3 N005 104.1(12) . . ?
C3 N10 C00H 111.2(14) . . ?
C3 N10 C5 124.5(13) . . ?
C00H N10 C5 124.3(14) . . ?
N005 C00D H00D 126.7 . . ?
C00H C00D N005 106.6(14) . . ?
C00H C00D H00D 126.7 . . ?
F8 C00E C00F 120.5(16) . . ?
F8 C00E C00I 118.1(14) . . ?
C00F C00E C00I 121.4(15) . . ?
F9 C00F C1 119.7(13) . . ?
F9 C00F C00E 117.8(15) . . ?
C00E C00F C1 122.5(14) . . ?
N005 C00G H00A 109.5 . . ?
N005 C00G H00B 109.5 . . ?
N005 C00G H00C 109.5 . . ?
H00A C00G H00B 109.5 . . ?
H00A C00G H00C 109.5 . . ?
H00B C00G H00C 109.5 . . ?
N10 C00H H00H 126.3 . . ?
C00D C00H N10 107.4(15) . . ?
C00D C00H H00H 126.3 . . ?
C00E C00I Br02 120.4(12) . . ?
C4 C00I Br02 122.5(11) . . ?
C4 C00I C00E 117.1(14) . . ?
F003 C4 C2 119.5(14) . . ?
C00I C4 F003 119.8(13) . . ?
C00I C4 C2 120.6(14) . . ?
N10 C5 H5A 109.5 . . ?
N10 C5 H5B 109.5 . . ?
N10 C5 H5C 109.5 . . ?
H5A C5 H5B 109.5 . . ?
H5A C5 H5C 109.5 . . ?
H5B C5 H5C 109.5 . . ?

loop_
_geom_bond_atom_site_label_1
_geom_bond_atom_site_label_2
_geom_bond_distance
_geom_bond_site_symmetry_2
_geom_bond_publ_flag
Au01 C1 2.031(16) . ?
Au01 C3 2.014(14) . ?
Br02 C00I 1.868(14) . ?
F003 C4 1.364(16) . ?
C2 C1 1.38(2) . ?
C2 F7 1.389(18) . ?
C2 C4 1.39(2) . ?
N005 C3 1.40(2) . ?
N005 C00D 1.37(2) . ?
N005 C00G 1.47(2) . ?
C1 C00F 1.44(2) . ?
C3 N10 1.34(2) . ?
F9 C00F 1.327(17) . ?
F8 C00E 1.347(19) . ?
N10 C00H 1.38(2) . ?
N10 C5 1.44(2) . ?
C00D H00D 0.9500 . ?
C00D C00H 1.36(3) . ?
C00E C00F 1.36(2) . ?
C00E C00I 1.42(2) . ?
C00G H00A 0.9800 . ?
C00G H00B 0.9800 . ?
C00G H00C 0.9800 . ?
C00H H00H 0.9500 . ?
C00I C4 1.36(2) . ?
C5 H5A 0.9800 . ?
C5 H5B 0.9800 . ?
C5 H5C 0.9800 . ?

loop_
_twin_individual_id
_twin_individual_mass_fraction_refined
1 0.7818(17)
2 0.2182(17)
